data_4516831
loop_
_publ_author_name
'Reddy Kotla, Siva K.'
'Vandavasi, Jaya Kishore'
'Wang, Jeh-Jeng'
'Parang, Keykavous'
'Tiwari, Rakesh K.'

_publ_section_title
;
 Palladium-Catalyzed Intramolecular Cross-Dehydrogenative Coupling:
 Synthesis of Fused Imidazo[1,2-<i>a</i>]pyrimidines and
 Pyrazolo[1,5-<i>a</i>]pyrimidines.
;
_journal_issue 1
_journal_name_full 'ACS omega'
_journal_page_first 11
_journal_page_last 19
_journal_paper_doi 10.1021/acsomega.6b00417
_journal_volume 2
_journal_year 2017
_chemical_formula_moiety 'C23 H15 N3 O'
_chemical_formula_sum 'C23 H15 N3 O'
_chemical_formula_weight 349.38
_space_group_IT_number 19
_space_group_name_Hall 'P 2ac 2ab'
_space_group_name_H-M_alt 'P 21 21 21'
_symmetry_cell_setting orthorhombic
_symmetry_space_group_name_H-M 'P 21 21 21'
_atom_sites_solution_hydrogens geom
_atom_sites_solution_primary direct
_atom_sites_solution_secondary difmap
_audit_creation_method SHELXL-97
_audit_update_record
;
2016-02-23 deposited with the CCDC.
2016-09-21 downloaded from the CCDC.
;
_cell_angle_alpha 90.00
_cell_angle_beta 90.00
_cell_angle_gamma 90.00
_cell_formula_units_Z 4
_cell_length_a 5.654(3)
_cell_length_b 13.433(12)
_cell_length_c 22.786(13)
_cell_measurement_reflns_used 0
_cell_measurement_temperature 200(2)
_cell_measurement_theta_max 0
_cell_measurement_theta_min 0
_cell_volume 1731(2)
_computing_molecular_graphics 'Ortep-3 for Windows (Farrugia, 1997)'
_computing_publication_material 'WinGX publication routines (Farrugia, 1999)'
_computing_structure_refinement 'SHELXL-97 (Sheldrick, 1997)'
_computing_structure_solution 'SHELXS-86 (Sheldrick, 1986)'
_diffrn_ambient_temperature 200(2)
_diffrn_measured_fraction_theta_full 0.995
_diffrn_measured_fraction_theta_max 0.995
_diffrn_radiation_monochromator graphite
_diffrn_radiation_source 'fine-focus sealed tube'
_diffrn_radiation_type MoK\a
_diffrn_radiation_wavelength 0.71073
_diffrn_reflns_av_R_equivalents 0.1462
_diffrn_reflns_av_sigmaI/netI 0.2519
_diffrn_reflns_limit_h_max 6
_diffrn_reflns_limit_h_min -6
_diffrn_reflns_limit_k_max 12
_diffrn_reflns_limit_k_min -15
_diffrn_reflns_limit_l_max 26
_diffrn_reflns_limit_l_min -27
_diffrn_reflns_number 9781
_diffrn_reflns_theta_full 25.00
_diffrn_reflns_theta_max 25.00
_diffrn_reflns_theta_min 1.79
_exptl_absorpt_coefficient_mu 0.084
_exptl_absorpt_correction_T_max 0.9992
_exptl_absorpt_correction_T_min 0.9735
_exptl_absorpt_correction_type multi-scan
_exptl_crystal_colour yellow
_exptl_crystal_density_diffrn 1.341
_exptl_crystal_density_method 'not measured'
_exptl_crystal_description prism
_exptl_crystal_F_000 728
_exptl_crystal_size_max 0.32
_exptl_crystal_size_mid 0.05
_exptl_crystal_size_min 0.01
_refine_diff_density_max 0.227
_refine_diff_density_min -0.339
_refine_diff_density_rms 0.065
_refine_ls_abs_structure_details 'Flack H D (1983), Acta Cryst. A39, 876-881'
_refine_ls_abs_structure_Flack -3(4)
_refine_ls_extinction_method none
_refine_ls_goodness_of_fit_ref 0.987
_refine_ls_hydrogen_treatment constr
_refine_ls_matrix_type full
_refine_ls_number_parameters 244
_refine_ls_number_reflns 2954
_refine_ls_number_restraints 0
_refine_ls_restrained_S_all 0.987
_refine_ls_R_factor_all 0.2127
_refine_ls_R_factor_gt 0.0726
_refine_ls_shift/su_max 0.000
_refine_ls_shift/su_mean 0.000
_refine_ls_structure_factor_coef Fsqd
_refine_ls_weighting_details 'calc w=1/[\s^2^(Fo^2^)+(0.0375P)^2^+0.0000P] where P=(Fo^2^+2Fc^2^)/3'
_refine_ls_weighting_scheme calc
_refine_ls_wR_factor_gt 0.1086
_refine_ls_wR_factor_ref 0.1405
_reflns_number_gt 1286
_reflns_number_total 2954
_reflns_threshold_expression >2sigma(I)
_cod_data_source_file ao6b00417_si_002.cif
_cod_data_source_block a14557a
_cod_database_code 4516831

loop_
_symmetry_equiv_pos_as_xyz
'x, y, z'
'-x+1/2, -y, z+1/2'
'-x, y+1/2, -z+1/2'
'x+1/2, -y+1/2, -z'

loop_
_atom_site_label
_atom_site_type_symbol
_atom_site_fract_x
_atom_site_fract_y
_atom_site_fract_z
_atom_site_U_iso_or_equiv
_atom_site_adp_type
_atom_site_occupancy
_atom_site_symmetry_multiplicity
_atom_site_calc_flag
_atom_site_refinement_flags
C1 C 0.2929(12) 0.6512(5) 0.1270(3) 0.0315(18) Uani 1 1 d .
C2 C 0.3226(11) 0.7487(5) 0.0966(2) 0.0266(16) Uani 1 1 d .
C3 C 0.5195(11) 0.7695(5) 0.0629(2) 0.0320(18) Uani 1 1 d .
H3 H 0.6456 0.7228 0.0610 0.038 Uiso 1 1 calc R
C4 C 0.5341(12) 0.8578(5) 0.0319(3) 0.038(2) Uani 1 1 d .
H4 H 0.6669 0.8712 0.0077 0.045 Uiso 1 1 calc R
C5 C 0.3530(13) 0.9259(5) 0.0369(3) 0.043(2) Uani 1 1 d .
H5 H 0.3640 0.9875 0.0166 0.051 Uiso 1 1 calc R
C6 C 0.1567(13) 0.9067(5) 0.0707(3) 0.043(2) Uani 1 1 d .
H6 H 0.0342 0.9548 0.0739 0.051 Uiso 1 1 calc R
C7 C 0.1391(11) 0.8166(5) 0.1000(2) 0.0320(17) Uani 1 1 d .
H7 H 0.0017 0.8016 0.1223 0.038 Uiso 1 1 calc R
C8 C 0.5016(11) 0.6077(5) 0.1589(2) 0.0260(16) Uani 1 1 d .
C9 C 0.5494(11) 0.5027(5) 0.1574(2) 0.0266(16) Uani 1 1 d .
C10 C 0.4234(10) 0.4340(5) 0.1170(2) 0.0300(17) Uani 1 1 d .
C11 C 0.4128(11) 0.4563(5) 0.0576(2) 0.0337(17) Uani 1 1 d .
H11 H 0.4845 0.5153 0.0431 0.040 Uiso 1 1 calc R
C12 C 0.2970(12) 0.3922(5) 0.0196(3) 0.042(2) Uani 1 1 d .
H12 H 0.2901 0.4074 -0.0211 0.050 Uiso 1 1 calc R
C13 C 0.1921(11) 0.3069(5) 0.0403(3) 0.047(2) Uani 1 1 d .
H13 H 0.1107 0.2639 0.0141 0.056 Uiso 1 1 calc R
C14 C 0.2053(12) 0.2839(5) 0.0988(3) 0.050(2) Uani 1 1 d .
H14 H 0.1334 0.2246 0.1130 0.060 Uiso 1 1 calc R
C15 C 0.3213(12) 0.3456(5) 0.1372(3) 0.0374(18) Uani 1 1 d .
H15 H 0.3323 0.3283 0.1776 0.045 Uiso 1 1 calc R
C16 C 0.7246(11) 0.4692(5) 0.1936(2) 0.0300(17) Uani 1 1 d .
H16 H 0.7645 0.4005 0.1945 0.036 Uiso 1 1 calc R
C17 C 0.7940(12) 0.6387(5) 0.2251(3) 0.0298(18) Uani 1 1 d .
C18 C 1.0884(12) 0.6214(5) 0.2837(3) 0.0340(18) Uani 1 1 d .
C19 C 1.0327(12) 0.5242(5) 0.2659(2) 0.0298(17) Uani 1 1 d .
C20 C 1.1582(12) 0.4402(5) 0.2837(2) 0.0324(17) Uani 1 1 d .
H20 H 1.1158 0.3750 0.2714 0.039 Uiso 1 1 calc R
C21 C 1.3482(12) 0.4578(5) 0.3203(2) 0.0394(19) Uani 1 1 d .
H21 H 1.4424 0.4035 0.3331 0.047 Uiso 1 1 calc R
C22 C 1.4052(12) 0.5551(5) 0.3389(2) 0.043(2) Uani 1 1 d .
H22 H 1.5366 0.5641 0.3644 0.051 Uiso 1 1 calc R
C23 C 1.2782(12) 0.6375(5) 0.3218(3) 0.040(2) Uani 1 1 d .
H23 H 1.3178 0.7024 0.3353 0.048 Uiso 1 1 calc R
N1 N 0.6225(9) 0.6739(4) 0.1902(2) 0.0304(14) Uani 1 1 d .
N2 N 0.8413(9) 0.5353(4) 0.22838(19) 0.0289(14) Uani 1 1 d .
N3 N 0.9372(9) 0.6927(4) 0.2589(2) 0.0322(15) Uani 1 1 d .
O1 O 0.1030(8) 0.6079(3) 0.12864(17) 0.0378(13) Uani 1 1 d .

loop_
_atom_site_aniso_label
_atom_site_aniso_U_11
_atom_site_aniso_U_22
_atom_site_aniso_U_33
_atom_site_aniso_U_23
_atom_site_aniso_U_13
_atom_site_aniso_U_12
C1 0.026(5) 0.040(5) 0.029(4) -0.007(3) 0.003(4) 0.010(4)
C2 0.021(4) 0.032(5) 0.027(4) -0.005(3) -0.001(3) 0.001(4)
C3 0.022(4) 0.037(5) 0.037(4) -0.008(4) 0.001(3) -0.002(4)
C4 0.033(5) 0.042(5) 0.038(4) 0.003(4) 0.002(4) -0.009(4)
C5 0.039(5) 0.041(5) 0.048(4) 0.005(4) -0.018(4) -0.010(4)
C6 0.030(5) 0.039(5) 0.059(5) 0.004(4) -0.013(4) 0.002(4)
C7 0.020(5) 0.042(5) 0.034(4) -0.003(4) 0.002(3) 0.004(4)
C8 0.025(4) 0.028(4) 0.024(3) 0.003(3) 0.006(3) -0.006(4)
C9 0.025(4) 0.024(4) 0.030(4) 0.001(3) 0.007(3) -0.003(4)
C10 0.027(4) 0.027(4) 0.036(4) -0.008(3) 0.001(3) 0.001(4)
C11 0.036(5) 0.035(4) 0.030(4) 0.000(3) 0.000(3) -0.007(4)
C12 0.045(5) 0.052(6) 0.029(4) -0.001(4) 0.001(4) 0.007(4)
C13 0.036(5) 0.050(6) 0.055(5) -0.013(5) -0.007(4) -0.003(5)
C14 0.053(5) 0.039(5) 0.058(5) -0.003(4) 0.002(4) -0.013(4)
C15 0.041(5) 0.030(5) 0.041(4) 0.006(3) 0.002(4) 0.003(4)
C16 0.034(5) 0.020(4) 0.035(4) -0.002(3) 0.011(3) -0.006(4)
C17 0.034(5) 0.025(5) 0.030(4) -0.004(3) 0.004(4) 0.004(4)
C18 0.038(5) 0.031(5) 0.032(4) 0.000(4) -0.001(4) 0.003(4)
C19 0.029(5) 0.032(5) 0.028(4) -0.002(3) 0.002(3) 0.001(4)
C20 0.039(5) 0.023(4) 0.035(4) 0.002(3) 0.004(4) 0.002(4)
C21 0.046(5) 0.037(5) 0.036(4) 0.008(4) 0.001(4) 0.008(4)
C22 0.046(5) 0.046(5) 0.036(4) 0.006(4) -0.001(4) -0.001(5)
C23 0.040(5) 0.035(5) 0.044(4) -0.003(4) -0.005(4) -0.002(4)
N1 0.027(4) 0.029(4) 0.035(3) -0.003(3) -0.003(3) 0.000(3)
N2 0.028(4) 0.030(4) 0.029(3) -0.002(3) 0.000(3) 0.000(3)
N3 0.032(4) 0.030(4) 0.034(3) -0.006(3) -0.002(3) 0.004(3)
O1 0.022(3) 0.044(3) 0.047(3) -0.003(2) 0.009(2) 0.001(2)

loop_
_atom_type_symbol
_atom_type_description
_atom_type_scat_dispersion_real
_atom_type_scat_dispersion_imag
_atom_type_scat_source
C C 0.0033 0.0016 'International Tables Vol C Tables 4.2.6.8 and 6.1.1.4'
H H 0.0000 0.0000 'International Tables Vol C Tables 4.2.6.8 and 6.1.1.4'
N N 0.0061 0.0033 'International Tables Vol C Tables 4.2.6.8 and 6.1.1.4'
O O 0.0106 0.0060 'International Tables Vol C Tables 4.2.6.8 and 6.1.1.4'

loop_
_geom_angle_atom_site_label_1
_geom_angle_atom_site_label_2
_geom_angle_atom_site_label_3
_geom_angle
O1 C1 C2 122.1(6)
O1 C1 C8 119.3(6)
C2 C1 C8 118.5(6)
C3 C2 C7 120.1(6)
C3 C2 C1 121.8(6)
C7 C2 C1 117.9(6)
C2 C3 C4 120.4(6)
C2 C3 H3 119.8
C4 C3 H3 119.8
C5 C4 C3 118.9(7)
C5 C4 H4 120.5
C3 C4 H4 120.5
C6 C5 C4 121.4(7)
C6 C5 H5 119.3
C4 C5 H5 119.3
C5 C6 C7 119.5(7)
C5 C6 H6 120.3
C7 C6 H6 120.3
C2 C7 C6 119.6(6)
C2 C7 H7 120.2
C6 C7 H7 120.2
N1 C8 C9 124.9(6)
N1 C8 C1 113.8(6)
C9 C8 C1 121.2(6)
C16 C9 C8 116.5(6)
C16 C9 C10 121.2(6)
C8 C9 C10 122.2(6)
C11 C10 C15 119.1(6)
C11 C10 C9 119.4(6)
C15 C10 C9 121.4(6)
C12 C11 C10 119.7(6)
C12 C11 H11 120.1
C10 C11 H11 120.1
C13 C12 C11 120.6(6)
C13 C12 H12 119.7
C11 C12 H12 119.7
C14 C13 C12 119.9(7)
C14 C13 H13 120.1
C12 C13 H13 120.1
C13 C14 C15 120.7(7)
C13 C14 H14 119.7
C15 C14 H14 119.7
C14 C15 C10 120.0(6)
C14 C15 H15 120.0
C10 C15 H15 120.0
N2 C16 C9 119.2(6)
N2 C16 H16 120.4
C9 C16 H16 120.4
N3 C17 N1 126.2(6)
N3 C17 N2 112.8(6)
N1 C17 N2 121.0(6)
C23 C18 N3 127.8(6)
C23 C18 C19 119.7(6)
N3 C18 C19 112.5(6)
N2 C19 C20 131.5(6)
N2 C19 C18 104.7(6)
C20 C19 C18 123.8(6)
C21 C20 C19 115.7(6)
C21 C20 H20 122.2
C19 C20 H20 122.2
C20 C21 C22 121.2(6)
C20 C21 H21 119.4
C22 C21 H21 119.4
C23 C22 C21 122.7(7)
C23 C22 H22 118.6
C21 C22 H22 118.6
C22 C23 C18 116.9(6)
C22 C23 H23 121.5
C18 C23 H23 121.5
C8 N1 C17 117.0(6)
C16 N2 C19 131.9(6)
C16 N2 C17 121.1(6)
C19 N2 C17 106.6(5)
C17 N3 C18 103.4(5)

loop_
_geom_bond_atom_site_label_1
_geom_bond_atom_site_label_2
_geom_bond_distance
C1 O1 1.221(6)
C1 C2 1.491(8)
C1 C8 1.504(8)
C2 C3 1.380(7)
C2 C7 1.384(7)
C3 C4 1.383(7)
C3 H3 0.9500
C4 C5 1.378(8)
C4 H4 0.9500
C5 C6 1.375(9)
C5 H5 0.9500
C6 C7 1.386(8)
C6 H6 0.9500
C7 H7 0.9500
C8 N1 1.329(7)
C8 C9 1.437(8)
C9 C16 1.364(7)
C9 C10 1.485(7)
C10 C11 1.387(7)
C10 C15 1.398(7)
C11 C12 1.386(8)
C11 H11 0.9500
C12 C13 1.373(8)
C12 H12 0.9500
C13 C14 1.372(8)
C13 H13 0.9500
C14 C15 1.373(8)
C14 H14 0.9500
C15 H15 0.9500
C16 N2 1.361(7)
C16 H16 0.9500
C17 N3 1.333(7)
C17 N1 1.340(7)
C17 N2 1.416(7)
C18 C23 1.398(8)
C18 N3 1.402(7)
C18 C19 1.403(8)
C19 N2 1.387(7)
C19 C20 1.394(8)
C20 C21 1.380(8)
C20 H20 0.9500
C21 C22 1.412(8)
C21 H21 0.9500
C22 C23 1.375(8)
C22 H22 0.9500
C23 H23 0.9500
